data_4326439
loop_
_publ_author_name
'Graeme Nawn'
'Kate M. Waldie'
'Simon R. Oakley'
'Brendan D. Peters'
'Derek Mandel'
'Brian O. Patrick'
'Robert McDonald'
'Robin G. Hicks'

_publ_section_title
;
 Redox-Active Bridging Ligands Based on Indigo Diimine ("Nindigo")
 Derivatives
;
_journal_name_full 'Inorganic Chemistry'
_journal_page_first 9826
_journal_page_last 9837
_journal_paper_doi 10.1021/ic200388y
_journal_volume 50
_journal_year 2011
_chemical_formula_sum 'C28 H18 N4'
_chemical_formula_weight 410.46
_chemical_name_systematic
;
 ?
;
_space_group_IT_number 14
_symmetry_cell_setting monoclinic
_symmetry_space_group_name_Hall '-P 2ybc'
_symmetry_space_group_name_H-M 'P 1 21/c 1'
_atom_sites_solution_hydrogens geom
_atom_sites_solution_primary direct
_atom_sites_solution_secondary difmap
_audit_creation_method SHELXL-97
_cell_angle_alpha 90.00
_cell_angle_beta 91.5110(10)
_cell_angle_gamma 90.00
_cell_formula_units_Z 4
_cell_length_a 8.5038(3)
_cell_length_b 22.0912(7)
_cell_length_c 11.1934(4)
_cell_measurement_reflns_used 9004
_cell_measurement_temperature 90.0(1)
_cell_measurement_theta_max 29.91
_cell_measurement_theta_min 2.40
_cell_volume 2102.05(12)
_computing_structure_refinement 'SHELXL-97 (Sheldrick, 1997)'
_diffrn_ambient_temperature 90.0(1)
_diffrn_measured_fraction_theta_full 1.000
_diffrn_measured_fraction_theta_max 0.984
_diffrn_measurement_device_type 'Bruker APEX DUO'
_diffrn_measurement_method 'area detector'
_diffrn_radiation_monochromator graphite
_diffrn_radiation_source 'fine-focus sealed tube'
_diffrn_radiation_type MoK\a
_diffrn_radiation_wavelength 0.71073
_diffrn_reflns_av_R_equivalents 0.0461
_diffrn_reflns_av_sigmaI/netI 0.0485
_diffrn_reflns_limit_h_max 11
_diffrn_reflns_limit_h_min -11
_diffrn_reflns_limit_k_max 18
_diffrn_reflns_limit_k_min -30
_diffrn_reflns_limit_l_max 15
_diffrn_reflns_limit_l_min -15
_diffrn_reflns_number 28037
_diffrn_reflns_theta_full 25.00
_diffrn_reflns_theta_max 29.94
_diffrn_reflns_theta_min 1.84
_exptl_absorpt_coefficient_mu 0.078
_exptl_absorpt_correction_T_max 0.996
_exptl_absorpt_correction_T_min 0.933
_exptl_absorpt_correction_type multi-scan
_exptl_crystal_colour red
_exptl_crystal_density_diffrn 1.297
_exptl_crystal_description prism
_exptl_crystal_F_000 856
_exptl_crystal_size_max 0.27
_exptl_crystal_size_mid 0.15
_exptl_crystal_size_min 0.05
_refine_diff_density_max 0.289
_refine_diff_density_min -0.239
_refine_diff_density_rms 0.050
_refine_ls_extinction_method none
_refine_ls_goodness_of_fit_ref 1.024
_refine_ls_hydrogen_treatment constr
_refine_ls_matrix_type full
_refine_ls_number_parameters 289
_refine_ls_number_reflns 5990
_refine_ls_number_restraints 0
_refine_ls_restrained_S_all 1.024
_refine_ls_R_factor_all 0.0800
_refine_ls_R_factor_gt 0.0471
_refine_ls_shift/su_max 0.000
_refine_ls_shift/su_mean 0.000
_refine_ls_structure_factor_coef Fsqd
_refine_ls_weighting_details 'calc w=1/[\s^2^(Fo^2^)+(0.0487P)^2^+0.4846P] where P=(Fo^2^+2Fc^2^)/3'
_refine_ls_weighting_scheme calc
_refine_ls_wR_factor_gt 0.1010
_refine_ls_wR_factor_ref 0.1143
_reflns_number_gt 4155
_reflns_number_total 5990
_reflns_threshold_expression >2sigma(I)
_cod_data_source_file ic200388y_si_005.cif
_cod_data_source_block rh096
_cod_original_sg_symbol_H-M 'P 21/c'
_cod_database_code 4326439

loop_
_symmetry_equiv_pos_as_xyz
'x, y, z'
'-x, y+1/2, -z+1/2'
'-x, -y, -z'
'x, -y-1/2, z-1/2'

loop_
_atom_site_label
_atom_site_type_symbol
_atom_site_fract_x
_atom_site_fract_y
_atom_site_fract_z
_atom_site_U_iso_or_equiv
_atom_site_adp_type
_atom_site_occupancy
_atom_site_symmetry_multiplicity
_atom_site_calc_flag
_atom_site_refinement_flags
C1 C 0.22999(15) 0.41829(6) 0.69975(12) 0.0168(3) Uani 1 1 d .
C2 C 0.08680(15) 0.45481(6) 0.72764(11) 0.0158(3) Uani 1 1 d .
C3 C 0.10322(15) 0.50897(6) 0.65130(11) 0.0158(3) Uani 1 1 d .
C4 C 0.00904(16) 0.55838(6) 0.62472(12) 0.0174(3) Uani 1 1 d .
H4 H -0.0874 0.5643 0.6640 0.021 Uiso 1 1 calc R
C5 C 0.05923(16) 0.59930(6) 0.53877(12) 0.0190(3) Uani 1 1 d .
H5 H -0.0040 0.6335 0.5192 0.023 Uiso 1 1 calc R
C6 C 0.19991(16) 0.59071(6) 0.48167(12) 0.0193(3) Uani 1 1 d .
H6 H 0.2318 0.6194 0.4238 0.023 Uiso 1 1 calc R
C7 C 0.29589(16) 0.54090(6) 0.50717(12) 0.0195(3) Uani 1 1 d .
H7 H 0.3924 0.5350 0.4679 0.023 Uiso 1 1 calc R
C8 C 0.24480(15) 0.50042(6) 0.59189(11) 0.0164(3) Uani 1 1 d .
C9 C -0.13596(15) 0.47676(6) 0.83607(11) 0.0175(3) Uani 1 1 d .
C10 C -0.10190(16) 0.53258(6) 0.88845(12) 0.0189(3) Uani 1 1 d .
H10 H 0.0044 0.5450 0.9000 0.023 Uiso 1 1 calc R
C11 C -0.22236(17) 0.56996(7) 0.92367(13) 0.0248(3) Uani 1 1 d .
H11 H -0.1990 0.6080 0.9597 0.030 Uiso 1 1 calc R
C12 C -0.37683(19) 0.55193(8) 0.90633(16) 0.0379(4) Uani 1 1 d .
H12 H -0.4599 0.5780 0.9288 0.046 Uiso 1 1 calc R
C13 C -0.41096(18) 0.49598(9) 0.85633(16) 0.0401(4) Uani 1 1 d .
H13 H -0.5174 0.4838 0.8448 0.048 Uiso 1 1 calc R
C14 C -0.29120(17) 0.45769(7) 0.82305(13) 0.0273(3) Uani 1 1 d .
H14 H -0.3148 0.4187 0.7916 0.033 Uiso 1 1 calc R
C15 C 0.26647(15) 0.35894(6) 0.75403(12) 0.0168(3) Uani 1 1 d .
C16 C 0.16794(15) 0.30333(6) 0.73303(11) 0.0167(3) Uani 1 1 d .
C17 C 0.25502(15) 0.25606(6) 0.80094(12) 0.0168(3) Uani 1 1 d .
C18 C 0.23252(16) 0.19479(6) 0.82047(13) 0.0200(3) Uani 1 1 d .
H18 H 0.1491 0.1734 0.7811 0.024 Uiso 1 1 calc R
C19 C 0.33630(17) 0.16546(7) 0.89983(14) 0.0254(3) Uani 1 1 d .
H19 H 0.3237 0.1234 0.9142 0.031 Uiso 1 1 calc R
C20 C 0.45727(18) 0.19649(7) 0.95795(15) 0.0296(3) Uani 1 1 d .
H20 H 0.5240 0.1757 1.0135 0.035 Uiso 1 1 calc R
C21 C 0.48272(17) 0.25795(7) 0.93618(15) 0.0283(3) Uani 1 1 d .
H21 H 0.5667 0.2792 0.9750 0.034 Uiso 1 1 calc R
C22 C 0.38154(16) 0.28653(6) 0.85640(13) 0.0204(3) Uani 1 1 d .
C23 C -0.04684(16) 0.25040(6) 0.65115(12) 0.0188(3) Uani 1 1 d .
C24 C -0.16268(19) 0.23291(7) 0.72861(14) 0.0300(3) Uani 1 1 d .
H24 H -0.1835 0.2567 0.7972 0.036 Uiso 1 1 calc R
C25 C -0.24814(19) 0.18050(7) 0.70554(15) 0.0317(4) Uani 1 1 d .
H25 H -0.3259 0.1678 0.7596 0.038 Uiso 1 1 calc R
C26 C -0.22086(16) 0.14667(6) 0.60457(14) 0.0249(3) Uani 1 1 d .
H26 H -0.2788 0.1106 0.5896 0.030 Uiso 1 1 calc R
C27 C -0.10914(18) 0.16543(6) 0.52551(14) 0.0256(3) Uani 1 1 d .
H27 H -0.0917 0.1426 0.4551 0.031 Uiso 1 1 calc R
C28 C -0.02219(17) 0.21739(6) 0.54825(14) 0.0239(3) Uani 1 1 d .
H28 H 0.0542 0.2303 0.4933 0.029 Uiso 1 1 calc R
N1 N 0.32133(13) 0.44471(5) 0.62529(10) 0.0180(2) Uani 1 1 d .
N2 N -0.01296(13) 0.43697(5) 0.80336(10) 0.0173(2) Uani 1 1 d .
N3 N 0.38764(13) 0.34956(5) 0.82300(11) 0.0207(3) Uani 1 1 d .
N4 N 0.04066(14) 0.30466(5) 0.67089(10) 0.0210(2) Uani 1 1 d .

loop_
_atom_site_aniso_label
_atom_site_aniso_U_11
_atom_site_aniso_U_22
_atom_site_aniso_U_33
_atom_site_aniso_U_23
_atom_site_aniso_U_13
_atom_site_aniso_U_12
C1 0.0184(6) 0.0130(6) 0.0189(6) -0.0021(5) -0.0003(5) -0.0019(5)
C2 0.0190(6) 0.0112(6) 0.0170(6) -0.0012(5) -0.0014(5) -0.0002(5)
C3 0.0190(6) 0.0125(6) 0.0157(6) -0.0007(5) 0.0002(5) -0.0032(5)
C4 0.0196(6) 0.0156(6) 0.0170(6) -0.0012(5) 0.0004(5) -0.0002(5)
C5 0.0252(7) 0.0148(6) 0.0169(6) -0.0003(5) -0.0019(5) -0.0001(5)
C6 0.0243(7) 0.0158(6) 0.0178(6) 0.0026(5) -0.0004(5) -0.0050(5)
C7 0.0187(6) 0.0187(7) 0.0212(7) 0.0001(5) 0.0022(5) -0.0034(5)
C8 0.0177(6) 0.0128(6) 0.0187(6) -0.0006(5) -0.0009(5) -0.0014(5)
C9 0.0196(6) 0.0185(7) 0.0144(6) 0.0022(5) 0.0027(5) -0.0014(5)
C10 0.0191(6) 0.0205(7) 0.0172(6) 0.0027(5) 0.0013(5) -0.0012(5)
C11 0.0262(7) 0.0260(8) 0.0222(7) -0.0043(6) 0.0015(6) 0.0022(6)
C12 0.0223(8) 0.0485(11) 0.0431(10) -0.0185(8) 0.0011(7) 0.0102(7)
C13 0.0162(7) 0.0612(12) 0.0429(10) -0.0227(9) 0.0007(7) -0.0026(7)
C14 0.0223(7) 0.0357(9) 0.0241(7) -0.0096(6) 0.0035(6) -0.0067(6)
C15 0.0184(6) 0.0129(6) 0.0191(6) -0.0004(5) 0.0031(5) -0.0010(5)
C16 0.0205(6) 0.0135(6) 0.0162(6) 0.0003(5) 0.0031(5) -0.0011(5)
C17 0.0171(6) 0.0142(6) 0.0192(6) 0.0004(5) 0.0031(5) 0.0019(5)
C18 0.0190(6) 0.0158(6) 0.0254(7) 0.0011(5) 0.0024(5) -0.0010(5)
C19 0.0250(7) 0.0173(7) 0.0341(8) 0.0069(6) 0.0018(6) 0.0027(6)
C20 0.0256(7) 0.0233(8) 0.0393(9) 0.0077(7) -0.0066(6) 0.0058(6)
C21 0.0215(7) 0.0222(8) 0.0406(9) 0.0006(7) -0.0092(6) 0.0004(6)
C22 0.0184(6) 0.0154(6) 0.0273(7) 0.0000(5) 0.0018(5) 0.0009(5)
C23 0.0210(6) 0.0151(6) 0.0199(6) 0.0041(5) -0.0057(5) -0.0004(5)
C24 0.0404(9) 0.0296(8) 0.0203(7) -0.0036(6) 0.0051(6) -0.0104(7)
C25 0.0311(8) 0.0331(9) 0.0312(8) 0.0027(7) 0.0047(7) -0.0121(7)
C26 0.0211(7) 0.0172(7) 0.0360(8) 0.0017(6) -0.0067(6) -0.0024(6)
C27 0.0290(8) 0.0181(7) 0.0296(8) -0.0059(6) -0.0005(6) 0.0022(6)
C28 0.0244(7) 0.0186(7) 0.0288(7) 0.0005(6) 0.0064(6) 0.0005(6)
N1 0.0188(5) 0.0140(5) 0.0213(6) 0.0000(4) 0.0003(4) -0.0008(4)
N2 0.0199(5) 0.0149(5) 0.0172(5) 0.0001(4) 0.0009(4) -0.0015(4)
N3 0.0197(6) 0.0138(5) 0.0285(6) -0.0002(5) -0.0001(5) 0.0005(4)
N4 0.0257(6) 0.0157(6) 0.0213(6) 0.0034(5) -0.0035(5) -0.0034(5)

loop_
_atom_type_symbol
_atom_type_description
_atom_type_scat_dispersion_real
_atom_type_scat_dispersion_imag
_atom_type_scat_source
C C 0.0033 0.0016 'International Tables Vol C Tables 4.2.6.8 and 6.1.1.4'
H H 0.0000 0.0000 'International Tables Vol C Tables 4.2.6.8 and 6.1.1.4'
N N 0.0061 0.0033 'International Tables Vol C Tables 4.2.6.8 and 6.1.1.4'

loop_
_geom_angle_atom_site_label_1
_geom_angle_atom_site_label_2
_geom_angle_atom_site_label_3
_geom_angle
N1 C1 C15 122.91(12)
N1 C1 C2 113.33(11)
C15 C1 C2 123.74(11)
N2 C2 C3 135.03(12)
N2 C2 C1 121.94(12)
C3 C2 C1 103.02(11)
C4 C3 C8 120.26(12)
C4 C3 C2 134.47(12)
C8 C3 C2 105.08(11)
C3 C4 C5 118.31(12)
C3 C4 H4 120.8
C5 C4 H4 120.8
C6 C5 C4 120.89(13)
C6 C5 H5 119.6
C4 C5 H5 119.6
C5 C6 C7 121.44(12)
C5 C6 H6 119.3
C7 C6 H6 119.3
C8 C7 C6 117.26(12)
C8 C7 H7 121.4
C6 C7 H7 121.4
C7 C8 C3 121.83(12)
C7 C8 N1 125.75(12)
C3 C8 N1 112.35(11)
C14 C9 C10 119.93(13)
C14 C9 N2 119.27(12)
C10 C9 N2 120.64(12)
C11 C10 C9 120.13(13)
C11 C10 H10 119.9
C9 C10 H10 119.9
C10 C11 C12 119.80(14)
C10 C11 H11 120.1
C12 C11 H11 120.1
C11 C12 C13 120.18(15)
C11 C12 H12 119.9
C13 C12 H12 119.9
C14 C13 C12 120.47(15)
C14 C13 H13 119.8
C12 C13 H13 119.8
C13 C14 C9 119.39(14)
C13 C14 H14 120.3
C9 C14 H14 120.3
N3 C15 C1 123.12(12)
N3 C15 C16 113.35(11)
C1 C15 C16 123.53(11)
N4 C16 C17 134.83(12)
N4 C16 C15 122.01(12)
C17 C16 C15 103.14(11)
C18 C17 C22 120.50(12)
C18 C17 C16 134.57(13)
C22 C17 C16 104.88(11)
C17 C18 C19 117.82(13)
C17 C18 H18 121.1
C19 C18 H18 121.1
C20 C19 C18 121.26(13)
C20 C19 H19 119.4
C18 C19 H19 119.4
C19 C20 C21 121.06(14)
C19 C20 H20 119.5
C21 C20 H20 119.5
C22 C21 C20 117.49(14)
C22 C21 H21 121.3
C20 C21 H21 121.3
C21 C22 C17 121.79(13)
C21 C22 N3 125.76(13)
C17 C22 N3 112.42(12)
C28 C23 C24 120.01(13)
C28 C23 N4 118.85(12)
C24 C23 N4 120.99(13)
C23 C24 C25 119.61(14)
C23 C24 H24 120.2
C25 C24 H24 120.2
C26 C25 C24 120.39(14)
C26 C25 H25 119.8
C24 C25 H25 119.8
C27 C26 C25 119.76(13)
C27 C26 H26 120.1
C25 C26 H26 120.1
C26 C27 C28 120.29(14)
C26 C27 H27 119.9
C28 C27 H27 119.9
C23 C28 C27 119.85(13)
C23 C28 H28 120.1
C27 C28 H28 120.1
C1 N1 C8 106.17(11)
C2 N2 C9 119.09(11)
C15 N3 C22 106.08(11)
C16 N4 C23 119.93(11)

loop_
_geom_bond_atom_site_label_1
_geom_bond_atom_site_label_2
_geom_bond_distance
C1 N1 1.2933(17)
C1 C15 1.4747(18)
C1 C2 1.5003(18)
C2 N2 1.2773(17)
C2 C3 1.4790(18)
C3 C4 1.3816(18)
C3 C8 1.4034(18)
C4 C5 1.3952(18)
C4 H4 0.9500
C5 C6 1.3843(19)
C5 H5 0.9500
C6 C7 1.3952(19)
C6 H6 0.9500
C7 C8 1.3817(18)
C7 H7 0.9500
C8 N1 1.4371(17)
C9 C14 1.3898(19)
C9 C10 1.3926(19)
C9 N2 1.4216(17)
C10 C11 1.3813(19)
C10 H10 0.9500
C11 C12 1.381(2)
C11 H11 0.9500
C12 C13 1.384(2)
C12 H12 0.9500
C13 C14 1.382(2)
C13 H13 0.9500
C14 H14 0.9500
C15 N3 1.2879(17)
C15 C16 1.5021(18)
C16 N4 1.2714(17)
C16 C17 1.4788(18)
C17 C18 1.3850(18)
C17 C22 1.4003(19)
C18 C19 1.395(2)
C18 H18 0.9500
C19 C20 1.384(2)
C19 H19 0.9500
C20 C21 1.397(2)
C20 H20 0.9500
C21 C22 1.377(2)
C21 H21 0.9500
C22 N3 1.4429(17)
C23 C28 1.384(2)
C23 C24 1.384(2)
C23 N4 1.4250(17)
C24 C25 1.388(2)
C24 H24 0.9500
C25 C26 1.380(2)
C25 H25 0.9500
C26 C27 1.379(2)
C26 H26 0.9500
C27 C28 1.385(2)
C27 H27 0.9500
C28 H28 0.9500

loop_
_geom_torsion_atom_site_label_1
_geom_torsion_atom_site_label_2
_geom_torsion_atom_site_label_3
_geom_torsion_atom_site_label_4
_geom_torsion
N1 C1 C2 N2 -176.91(12)
C15 C1 C2 N2 1.4(2)
N1 C1 C2 C3 2.22(14)
C15 C1 C2 C3 -179.48(12)
N2 C2 C3 C4 -7.2(3)
C1 C2 C3 C4 173.82(14)
N2 C2 C3 C8 178.02(15)
C1 C2 C3 C8 -0.93(13)
C8 C3 C4 C5 -0.55(19)
C2 C3 C4 C5 -174.69(13)
C3 C4 C5 C6 -0.1(2)
C4 C5 C6 C7 0.4(2)
C5 C6 C7 C8 0.0(2)
C6 C7 C8 C3 -0.67(19)
C6 C7 C8 N1 175.97(12)
C4 C3 C8 C7 1.0(2)
C2 C3 C8 C7 176.63(12)
C4 C3 C8 N1 -176.08(11)
C2 C3 C8 N1 -0.41(14)
C14 C9 C10 C11 -2.3(2)
N2 C9 C10 C11 -177.74(12)
C9 C10 C11 C12 -0.3(2)
C10 C11 C12 C13 1.5(3)
C11 C12 C13 C14 -0.1(3)
C12 C13 C14 C9 -2.4(3)
C10 C9 C14 C13 3.6(2)
N2 C9 C14 C13 179.12(14)
N1 C1 C15 N3 62.70(19)
C2 C1 C15 N3 -115.45(15)
N1 C1 C15 C16 -116.31(15)
C2 C1 C15 C16 65.55(18)
N3 C15 C16 N4 177.31(13)
C1 C15 C16 N4 -3.6(2)
N3 C15 C16 C17 -1.50(15)
C1 C15 C16 C17 177.60(12)
N4 C16 C17 C18 1.7(3)
C15 C16 C17 C18 -179.72(15)
N4 C16 C17 C22 -175.62(15)
C15 C16 C17 C22 2.95(13)
C22 C17 C18 C19 2.2(2)
C16 C17 C18 C19 -174.83(14)
C17 C18 C19 C20 0.4(2)
C18 C19 C20 C21 -2.1(2)
C19 C20 C21 C22 1.0(2)
C20 C21 C22 C17 1.6(2)
C20 C21 C22 N3 179.47(14)
C18 C17 C22 C21 -3.3(2)
C16 C17 C22 C21 174.50(13)
C18 C17 C22 N3 178.60(12)
C16 C17 C22 N3 -3.61(15)
C28 C23 C24 C25 3.3(2)
N4 C23 C24 C25 178.62(14)
C23 C24 C25 C26 -1.6(2)
C24 C25 C26 C27 -0.7(2)
C25 C26 C27 C28 1.3(2)
C24 C23 C28 C27 -2.7(2)
N4 C23 C28 C27 -178.15(13)
C26 C27 C28 C23 0.4(2)
C15 C1 N1 C8 179.22(12)
C2 C1 N1 C8 -2.46(15)
C7 C8 N1 C1 -175.10(13)
C3 C8 N1 C1 1.81(15)
C3 C2 N2 C9 -6.1(2)
C1 C2 N2 C9 172.70(11)
C14 C9 N2 C2 124.52(14)
C10 C9 N2 C2 -59.99(17)
C1 C15 N3 C22 -179.71(12)
C16 C15 N3 C22 -0.62(15)
C21 C22 N3 C15 -175.28(14)
C17 C22 N3 C15 2.74(16)
C17 C16 N4 C23 -3.1(2)
C15 C16 N4 C23 178.51(12)
C28 C23 N4 C16 -94.31(16)
C24 C23 N4 C16 90.27(17)

loop_
_cod_related_entry_id
_cod_related_entry_database
_cod_related_entry_code
1 ChemSpider 30661174
